data_7127197
loop_
_publ_author_name
'Gao, Bingjian'
'Zou, Suchen'
'Yang, Guoqing'
'Ding, Yongzheng'
'Huang, Hanmin'

_publ_section_title
;
 Carbonylative cycloaddition between two different alkenes enabled by
 reactive directing groups: expedited construction of bridged polycyclic
 skeletons.
;
_journal_issue 81
_journal_name_full 'Chemical communications (Cambridge, England)'
_journal_page_first 12198
_journal_page_last 12201
_journal_paper_doi 10.1039/d0cc05362g
_journal_volume 56
_journal_year 2020
_chemical_formula_moiety 'C19 H16 O3'
_chemical_formula_sum 'C19 H16 O3'
_chemical_formula_weight 584.63
_space_group_crystal_system monoclinic
_space_group_IT_number 14
_space_group_name_Hall '-P 2ybc'
_space_group_name_H-M_alt 'P 1 21/c 1'
_atom_sites_solution_hydrogens geom
_atom_sites_solution_primary iterative
_audit_creation_date 2020-03-21
_audit_creation_method
;
Olex2 1.3
(compiled 2020.02.04 svn.rd84adfe8 for OlexSys, GUI svn.r6032)
;
_audit_update_record
;
2020-03-21 deposited with the CCDC.	2020-09-02 downloaded from the CCDC.
;
_cell_angle_alpha 90
_cell_angle_beta 96.111(2)
_cell_angle_gamma 90
_cell_formula_units_Z 8
_cell_length_a 20.5228(5)
_cell_length_b 8.2219(2)
_cell_length_c 17.4215(3)
_cell_measurement_reflns_used 5388
_cell_measurement_temperature 293(2)
_cell_measurement_theta_max 73.2570
_cell_measurement_theta_min 5.3230
_cell_volume 2922.94(11)
_computing_molecular_graphics 'Olex2 1.3 (Dolomanov et al., 2009)'
_computing_publication_material 'Olex2 1.3 (Dolomanov et al., 2009)'
_computing_structure_refinement 'olex2.refine 1.3 (Bourhis et al., 2015)'
_computing_structure_solution 'olex2.solve 1.3 (Bourhis et al., 2015)'
_diffrn_ambient_temperature 293(2)
_diffrn_measured_fraction_theta_full 0.999
_diffrn_measured_fraction_theta_max 0.999
_diffrn_measurement_device_type 'SuperNova, Dual, Cu at home/near, AtlasS2'
_diffrn_measurement_method '\w scans'
_diffrn_radiation_type CuK\a
_diffrn_radiation_wavelength 1.54184
_diffrn_reflns_av_R_equivalents 0.0253
_diffrn_reflns_av_unetI/netI 0.0242
_diffrn_reflns_Laue_measured_fraction_full 0.999
_diffrn_reflns_Laue_measured_fraction_max 0.999
_diffrn_reflns_limit_h_max 24
_diffrn_reflns_limit_h_min -24
_diffrn_reflns_limit_k_max 9
_diffrn_reflns_limit_k_min -9
_diffrn_reflns_limit_l_max 20
_diffrn_reflns_limit_l_min -20
_diffrn_reflns_number 5160
_diffrn_reflns_point_group_measured_fraction_full 0.999
_diffrn_reflns_point_group_measured_fraction_max 0.999
_diffrn_reflns_theta_full 66.587
_diffrn_reflns_theta_max 66.587
_diffrn_reflns_theta_min 4.333
_exptl_absorpt_coefficient_mu 0.720
_exptl_absorpt_correction_T_max 1.00000
_exptl_absorpt_correction_T_min 0.83409
_exptl_absorpt_correction_type multi-scan
_exptl_crystal_colour 'clear light colourless'
_exptl_crystal_colour_lustre clear
_exptl_crystal_colour_modifier light
_exptl_crystal_colour_primary colourless
_exptl_crystal_density_diffrn 1.329
_exptl_crystal_description block
_exptl_crystal_F_000 1232
_exptl_crystal_size_max 0.12
_exptl_crystal_size_mid 0.11
_exptl_crystal_size_min 0.04
_refine_diff_density_max 0.191
_refine_diff_density_min -0.234
_refine_diff_density_rms 0.059
_refine_ls_extinction_method none
_refine_ls_goodness_of_fit_ref 1.110
_refine_ls_hydrogen_treatment constr
_refine_ls_matrix_type full
_refine_ls_number_parameters 400
_refine_ls_number_reflns 5160
_refine_ls_number_restraints 0
_refine_ls_restrained_S_all 1.110
_refine_ls_R_factor_all 0.0551
_refine_ls_R_factor_gt 0.0482
_refine_ls_shift/su_max 0.000
_refine_ls_shift/su_mean 0.000
_refine_ls_structure_factor_coef Fsqd
_refine_ls_weighting_details 'w=1/[\s^2^(Fo^2^)+(0.0778P)^2^+0.6041P] where P=(Fo^2^+2Fc^2^)/3'
_refine_ls_weighting_scheme calc
_refine_ls_wR_factor_gt 0.1391
_refine_ls_wR_factor_ref 0.1458
_reflns_Friedel_coverage 0.000
_reflns_number_gt 4479
_reflns_number_total 5160
_reflns_threshold_expression 'I > 2\s(I)'
_cod_data_source_file d0cc05362g2.cif
_cod_data_source_block platon_tw
_cod_depositor_comments
;
Adding full bibliography for 7127193--7127197.cif.

2024-12-16
Z value and formula fixed to values more according to usual
chemical conventions.                 miguel
;
_cod_original_formula_sum 'C38 H32 O6'
_cod_original_formula_weight 584.63
_cod_original_formula_moiety '2(C19 H16 O3)'
_cod_original_formula_units_Z 4
_cod_database_code 7127197
_shelx_shelxl_version_number 2014/7
_shelx_space_group_comment
;
The symmetry employed for this shelxl refinement is uniquely defined
by the following loop, which should always be used as a source of
symmetry information in preference to the above space-group names.
They are only intended as comments.
;
_olex2_refinement_description
;
1. Twinned data refinement
 Scales: 0.9329(11)
 0.0671(11)
2. Fixed Uiso
 At 1.2 times of:
  All C(H) groups, All C(H,H) groups
 At 1.5 times of:
  All C(H,H,H) groups
3.a Ternary CH refined with riding coordinates:
 C10(H10), C30(H30), C7(H7), C27(H27)
3.b Secondary CH2 refined with riding coordinates:
 C11(H11a,H11b), C31(H31a,H31b)
3.c Aromatic/amide H refined with riding coordinates:
 C13(H13), C5(H5), C26(H26), C2(H2), C16(H16), C14(H14), C33(H33), C4(H4),
 C23(H23), C25(H25), C15(H15), C24(H24), C3(H3), C18(H18), C36(H36), C38(H38),
 C34(H34), C35(H35)
3.d Idealised Me refined as rotating group:
 C9(H9a,H9b,H9c), C39(H39a,H39b,H39c)
;
_olex2_submission_special_instructions 'No special instructions were received'

loop_
_space_group_symop_operation_xyz
'x, y, z'
'-x, y+1/2, -z+1/2'
'-x, -y, -z'
'x, -y-1/2, z-1/2'

loop_
_atom_site_label
_atom_site_type_symbol
_atom_site_fract_x
_atom_site_fract_y
_atom_site_fract_z
_atom_site_U_iso_or_equiv
_atom_site_adp_type
_atom_site_occupancy
_atom_site_site_symmetry_order
_atom_site_calc_flag
_atom_site_refinement_flags_posn
_atom_site_refinement_flags_adp
_atom_site_refinement_flags_occupancy
_atom_site_disorder_assembly
_atom_site_disorder_group
O3 O 0.08739(6) 0.21066(16) 0.90025(8) 0.0423(3) Uani 1 1 d . . . . .
O13 O 0.43186(7) 0.71353(16) 0.89204(9) 0.0468(3) Uani 1 1 d . . . . .
O2 O 0.19353(7) 0.16472(18) 0.90086(8) 0.0501(4) Uani 1 1 d . . . . .
O12 O 0.32507(8) 0.67226(19) 0.88572(9) 0.0556(4) Uani 1 1 d . . . . .
C19 C 0.14645(9) 0.2434(2) 0.87559(10) 0.0362(4) Uani 1 1 d . . . . .
C10 C 0.09285(9) 0.3373(2) 0.74830(10) 0.0358(4) Uani 1 1 d . . . . .
H10 H 0.0841 0.4366 0.7178 0.043 Uiso 1 1 calc R . . . .
C12 C 0.11807(9) 0.2109(2) 0.69552(10) 0.0359(4) Uani 1 1 d . . . . .
C8 C 0.14581(8) 0.3816(2) 0.81831(10) 0.0342(4) Uani 1 1 d . . . . .
C29 C 0.36957(10) 0.7505(2) 0.86479(11) 0.0401(4) Uani 1 1 d . . . . .
C28 C 0.36334(9) 0.8915(2) 0.80863(11) 0.0376(4) Uani 1 1 d . . . . .
C17 C 0.13958(10) 0.2512(2) 0.62364(11) 0.0419(4) Uani 1 1 d . . . . .
C22 C 0.39992(9) 1.0309(2) 0.85191(10) 0.0389(4) Uani 1 1 d . . . . .
C1 C 0.11708(9) 0.5243(2) 0.85905(10) 0.0364(4) Uani 1 1 d . . . . .
C21 C 0.46407(9) 0.9912(2) 0.87975(10) 0.0394(4) Uani 1 1 d . . . . .
C6 C 0.05622(9) 0.4904(2) 0.88406(10) 0.0375(4) Uani 1 1 d . . . . .
C32 C 0.37074(9) 0.7251(2) 0.68449(11) 0.0405(4) Uani 1 1 d . . . . .
C13 C 0.12159(9) 0.0486(2) 0.71775(11) 0.0405(4) Uani 1 1 d . . . . .
H13 H 0.1091 0.0196 0.7657 0.049 Uiso 1 1 calc R . . . .
C37 C 0.34139(10) 0.7699(3) 0.61044(12) 0.0473(5) Uani 1 1 d . . . . .
C30 C 0.40522(9) 0.8471(2) 0.74022(11) 0.0393(4) Uani 1 1 d . . . . .
H30 H 0.4108 0.9474 0.7112 0.047 Uiso 1 1 calc R . . . .
O1 O 0.11629(15) 0.5383(2) 0.61265(13) 0.1022(9) Uani 1 1 d . . . . .
C5 C 0.02238(11) 0.6079(3) 0.92043(11) 0.0471(5) Uani 1 1 d . . . . .
H5 H -0.0185 0.5853 0.9364 0.056 Uiso 1 1 calc R . . . .
C26 C 0.50445(11) 1.1044(3) 0.91925(12) 0.0474(5) Uani 1 1 d . . . . .
H26 H 0.5473 1.0776 0.9375 0.057 Uiso 1 1 calc R . . . .
C11 C 0.02806(9) 0.2880(3) 0.78014(12) 0.0431(5) Uani 1 1 d . . . . .
H11A H -0.0080 0.3513 0.7551 0.052 Uiso 1 1 calc R . . . .
H11B H 0.0191 0.1738 0.7698 0.052 Uiso 1 1 calc R . . . .
C7 C 0.03483(9) 0.3190(2) 0.86669(11) 0.0401(4) Uani 1 1 d . . . . .
H7 H -0.0064 0.2955 0.8882 0.048 Uiso 1 1 calc R . . . .
O11 O 0.36128(16) 1.0580(2) 0.60668(13) 0.1050(9) Uani 1 1 d . . . . .
C9 C 0.21283(9) 0.4129(3) 0.79287(12) 0.0464(5) Uani 1 1 d . . . . .
H9A H 0.2428 0.4416 0.8369 0.070 Uiso 1 1 calc GR . . . .
H9B H 0.2102 0.5004 0.7562 0.070 Uiso 1 1 calc GR . . . .
H9C H 0.2281 0.3165 0.7693 0.070 Uiso 1 1 calc GR . . . .
C2 C 0.14545(11) 0.6763(2) 0.87226(12) 0.0469(5) Uani 1 1 d . . . . .
H2 H 0.1864 0.6993 0.8566 0.056 Uiso 1 1 calc R . . . .
C39 C 0.29243(10) 0.9277(3) 0.78128(13) 0.0513(5) Uani 1 1 d . . . . .
H39A H 0.2721 0.8320 0.7580 0.077 Uiso 1 1 calc GR . . . .
H39B H 0.2902 1.0141 0.7440 0.077 Uiso 1 1 calc GR . . . .
H39C H 0.2700 0.9599 0.8244 0.077 Uiso 1 1 calc GR . . . .
C31 C 0.47431(10) 0.7918(3) 0.77499(13) 0.0478(5) Uani 1 1 d . . . . .
H31A H 0.4804 0.6774 0.7642 0.057 Uiso 1 1 calc R . . . .
H31B H 0.5076 0.8533 0.7520 0.057 Uiso 1 1 calc R . . . .
C27 C 0.48085(9) 0.8199(2) 0.86172(12) 0.0442(5) Uani 1 1 d . . . . .
H27 H 0.5251 0.7925 0.8849 0.053 Uiso 1 1 calc R . . . .
C16 C 0.16253(10) 0.1286(3) 0.57818(12) 0.0523(5) Uani 1 1 d . . . . .
H16 H 0.1778 0.1562 0.5315 0.063 Uiso 1 1 calc R . . . .
C14 C 0.14312(10) -0.0715(3) 0.67055(13) 0.0494(5) Uani 1 1 d . . . . .
H14 H 0.1439 -0.1794 0.6866 0.059 Uiso 1 1 calc R . . . .
C33 C 0.36742(11) 0.5624(3) 0.70552(13) 0.0487(5) Uani 1 1 d . . . . .
H33 H 0.3854 0.5309 0.7545 0.058 Uiso 1 1 calc R . . . .
C4 C 0.05061(13) 0.7604(3) 0.93268(13) 0.0560(6) Uani 1 1 d . . . . .
H4 H 0.0283 0.8410 0.9568 0.067 Uiso 1 1 calc R . . . .
C23 C 0.37546(12) 1.1833(3) 0.86544(13) 0.0520(5) Uani 1 1 d . . . . .
H23 H 0.3323 1.2098 0.8482 0.062 Uiso 1 1 calc R . . . .
C25 C 0.48024(13) 1.2584(3) 0.93127(13) 0.0565(6) Uani 1 1 d . . . . .
H25 H 0.5072 1.3363 0.9570 0.068 Uiso 1 1 calc R . . . .
C15 C 0.16327(11) -0.0320(3) 0.60034(14) 0.0558(6) Uani 1 1 d . . . . .
H15 H 0.1772 -0.1124 0.5683 0.067 Uiso 1 1 calc R . . . .
C24 C 0.41641(14) 1.2967(3) 0.90528(14) 0.0599(6) Uani 1 1 d . . . . .
H24 H 0.4004 1.3999 0.9145 0.072 Uiso 1 1 calc R . . . .
C3 C 0.11136(13) 0.7934(3) 0.90944(13) 0.0564(6) Uani 1 1 d . . . . .
H3 H 0.1298 0.8957 0.9188 0.068 Uiso 1 1 calc R . . . .
C18 C 0.13791(13) 0.4151(3) 0.58879(13) 0.0597(6) Uani 1 1 d . . . . .
H18 H 0.1560 0.4238 0.5422 0.072 Uiso 1 1 calc R . . . .
C36 C 0.31188(11) 0.6503(3) 0.56113(14) 0.0610(6) Uani 1 1 d . . . . .
H36 H 0.2925 0.6803 0.5125 0.073 Uiso 1 1 calc R . . . .
C38 C 0.34013(15) 0.9353(3) 0.57767(14) 0.0654(7) Uani 1 1 d . . . . .
H38 H 0.3201 0.9450 0.5274 0.078 Uiso 1 1 calc R . . . .
C34 C 0.33818(13) 0.4455(3) 0.65584(16) 0.0632(7) Uani 1 1 d . . . . .
H34 H 0.3369 0.3376 0.6717 0.076 Uiso 1 1 calc R . . . .
C35 C 0.31087(13) 0.4893(3) 0.58275(16) 0.0678(7) Uani 1 1 d . . . . .
H35 H 0.2921 0.4111 0.5487 0.081 Uiso 1 1 calc R . . . .

loop_
_atom_site_aniso_label
_atom_site_aniso_U_11
_atom_site_aniso_U_22
_atom_site_aniso_U_33
_atom_site_aniso_U_23
_atom_site_aniso_U_13
_atom_site_aniso_U_12
O3 0.0464(7) 0.0344(7) 0.0465(7) 0.0074(6) 0.0069(6) -0.0008(6)
O13 0.0496(8) 0.0348(7) 0.0547(8) 0.0071(6) -0.0014(6) -0.0020(6)
O2 0.0513(8) 0.0475(8) 0.0498(8) 0.0022(7) -0.0020(6) 0.0125(7)
O12 0.0597(9) 0.0532(9) 0.0557(9) -0.0020(7) 0.0145(7) -0.0187(7)
C19 0.0429(10) 0.0311(9) 0.0339(9) -0.0048(7) 0.0007(7) -0.0004(7)
C10 0.0405(9) 0.0325(9) 0.0338(9) -0.0005(7) 0.0007(7) -0.0001(7)
C12 0.0376(9) 0.0359(10) 0.0331(9) -0.0029(7) -0.0014(7) -0.0030(7)
C8 0.0376(9) 0.0306(9) 0.0343(9) -0.0031(7) 0.0029(7) -0.0022(7)
C29 0.0450(10) 0.0365(10) 0.0393(10) -0.0055(8) 0.0072(8) -0.0049(8)
C28 0.0377(9) 0.0355(10) 0.0397(9) -0.0031(8) 0.0046(7) 0.0009(7)
C17 0.0447(10) 0.0457(11) 0.0345(9) -0.0041(8) 0.0006(8) -0.0031(8)
C22 0.0464(10) 0.0351(10) 0.0351(9) -0.0001(8) 0.0042(7) -0.0006(8)
C1 0.0462(10) 0.0297(9) 0.0329(9) -0.0005(7) 0.0029(7) 0.0003(8)
C21 0.0450(10) 0.0369(10) 0.0363(9) 0.0021(8) 0.0055(8) -0.0051(8)
C6 0.0436(10) 0.0352(10) 0.0334(9) 0.0005(7) 0.0016(7) 0.0044(8)
C32 0.0420(10) 0.0397(10) 0.0414(10) -0.0057(8) 0.0119(8) -0.0010(8)
C13 0.0446(10) 0.0354(10) 0.0403(10) -0.0022(8) -0.0016(8) -0.0023(8)
C37 0.0482(11) 0.0531(12) 0.0416(10) -0.0078(9) 0.0095(9) 0.0018(9)
C30 0.0431(10) 0.0352(10) 0.0405(10) -0.0019(8) 0.0085(8) -0.0017(8)
O1 0.195(3) 0.0473(11) 0.0715(13) 0.0163(10) 0.0455(15) 0.0103(13)
C5 0.0555(12) 0.0494(12) 0.0361(10) -0.0002(9) 0.0040(8) 0.0133(9)
C26 0.0505(11) 0.0509(12) 0.0407(10) 0.0022(9) 0.0046(8) -0.0135(9)
C11 0.0358(10) 0.0437(11) 0.0490(11) -0.0075(9) 0.0013(8) -0.0013(8)
C7 0.0374(9) 0.0369(10) 0.0468(11) -0.0004(8) 0.0079(8) -0.0006(8)
O11 0.191(3) 0.0483(11) 0.0686(13) 0.0085(10) -0.0175(15) 0.0012(13)
C9 0.0409(10) 0.0496(12) 0.0494(11) -0.0077(9) 0.0075(8) -0.0088(9)
C2 0.0634(13) 0.0334(10) 0.0438(11) -0.0021(8) 0.0059(9) -0.0078(9)
C39 0.0416(11) 0.0563(13) 0.0551(12) -0.0107(10) 0.0004(9) 0.0067(9)
C31 0.0403(10) 0.0466(12) 0.0574(12) -0.0092(10) 0.0097(9) 0.0011(9)
C27 0.0368(10) 0.0404(10) 0.0547(12) 0.0002(9) 0.0017(8) 0.0002(8)
C16 0.0514(11) 0.0675(15) 0.0383(10) -0.0119(10) 0.0055(8) -0.0008(10)
C14 0.0516(12) 0.0358(10) 0.0576(13) -0.0095(9) -0.0083(9) 0.0047(9)
C33 0.0570(12) 0.0407(11) 0.0503(11) -0.0046(9) 0.0144(9) -0.0027(9)
C4 0.0804(16) 0.0420(12) 0.0450(11) -0.0073(9) 0.0039(11) 0.0188(11)
C23 0.0643(13) 0.0402(11) 0.0505(12) -0.0043(9) 0.0009(10) 0.0082(10)
C25 0.0767(16) 0.0448(12) 0.0479(12) -0.0067(10) 0.0057(11) -0.0217(11)
C15 0.0537(12) 0.0576(14) 0.0548(13) -0.0218(11) 0.0004(10) 0.0115(10)
C24 0.0898(18) 0.0332(11) 0.0564(13) -0.0074(10) 0.0070(12) 0.0007(11)
C3 0.0869(17) 0.0311(10) 0.0501(12) -0.0059(9) 0.0021(11) -0.0016(11)
C18 0.0862(17) 0.0547(14) 0.0382(11) 0.0048(10) 0.0069(11) -0.0106(12)
C36 0.0558(13) 0.0781(17) 0.0486(12) -0.0198(12) 0.0035(10) -0.0047(12)
C38 0.0913(19) 0.0624(16) 0.0420(12) 0.0017(11) 0.0052(11) 0.0129(14)
C34 0.0734(16) 0.0456(13) 0.0745(17) -0.0167(12) 0.0260(13) -0.0161(11)
C35 0.0653(15) 0.0713(17) 0.0685(16) -0.0306(14) 0.0150(12) -0.0220(13)

loop_
_atom_type_symbol
_atom_type_description
_atom_type_scat_dispersion_real
_atom_type_scat_dispersion_imag
_atom_type_scat_source
C C 0.0181 0.0091 'International Tables Vol C Tables 4.2.6.8 and 6.1.1.4'
H H 0.0000 0.0000 'International Tables Vol C Tables 4.2.6.8 and 6.1.1.4'
O O 0.0492 0.0322 'International Tables Vol C Tables 4.2.6.8 and 6.1.1.4'

loop_
_geom_angle_atom_site_label_1
_geom_angle_atom_site_label_2
_geom_angle_atom_site_label_3
_geom_angle
_geom_angle_site_symmetry_1
_geom_angle_site_symmetry_3
_geom_angle_publ_flag
C19 O3 C7 113.36(14) . . ?
C29 O13 C27 113.41(15) . . ?
O3 C19 C8 114.41(15) . . ?
O2 C19 O3 119.11(17) . . ?
O2 C19 C8 126.47(18) . . ?
C12 C10 C8 111.94(14) . . ?
C12 C10 C11 113.55(15) . . ?
C11 C10 C8 109.20(14) . . ?
C17 C12 C10 122.50(17) . . ?
C13 C12 C10 120.05(17) . . ?
C13 C12 C17 117.44(18) . . ?
C19 C8 C10 106.96(14) . . ?
C19 C8 C1 104.37(14) . . ?
C1 C8 C10 105.52(14) . . ?
C9 C8 C19 112.16(16) . . ?
C9 C8 C10 112.57(15) . . ?
C9 C8 C1 114.56(15) . . ?
O13 C29 C28 114.30(16) . . ?
O12 C29 O13 119.55(19) . . ?
O12 C29 C28 126.15(19) . . ?
C29 C28 C22 104.64(15) . . ?
C29 C28 C30 107.15(15) . . ?
C22 C28 C30 105.48(15) . . ?
C39 C28 C29 111.52(17) . . ?
C39 C28 C22 114.49(16) . . ?
C39 C28 C30 112.91(16) . . ?
C12 C17 C18 125.68(19) . . ?
C16 C17 C12 119.41(19) . . ?
C16 C17 C18 114.87(19) . . ?
C21 C22 C28 113.14(16) . . ?
C23 C22 C28 126.76(18) . . ?
C23 C22 C21 120.10(19) . . ?
C6 C1 C8 113.33(16) . . ?
C2 C1 C8 126.50(18) . . ?
C2 C1 C6 120.17(18) . . ?
C22 C21 C27 112.29(16) . . ?
C26 C21 C22 120.68(19) . . ?
C26 C21 C27 127.03(19) . . ?
C1 C6 C7 112.23(16) . . ?
C5 C6 C1 120.92(19) . . ?
C5 C6 C7 126.85(18) . . ?
C37 C32 C30 122.38(18) . . ?
C33 C32 C37 117.61(19) . . ?
C33 C32 C30 120.01(18) . . ?
C14 C13 C12 121.9(2) . . ?
C32 C37 C38 125.6(2) . . ?
C36 C37 C32 119.4(2) . . ?
C36 C37 C38 114.9(2) . . ?
C32 C30 C28 112.32(15) . . ?
C32 C30 C31 113.64(16) . . ?
C31 C30 C28 108.69(16) . . ?
C6 C5 C4 118.7(2) . . ?
C21 C26 C25 119.1(2) . . ?
C7 C11 C10 108.65(15) . . ?
O3 C7 C6 107.62(14) . . ?
O3 C7 C11 106.14(15) . . ?
C6 C7 C11 110.62(16) . . ?
C1 C2 C3 118.6(2) . . ?
C27 C31 C30 108.93(16) . . ?
O13 C27 C21 107.67(15) . . ?
O13 C27 C31 105.97(16) . . ?
C21 C27 C31 110.77(17) . . ?
C15 C16 C17 121.9(2) . . ?
C15 C14 C13 120.4(2) . . ?
C34 C33 C32 122.2(2) . . ?
C3 C4 C5 120.6(2) . . ?
C22 C23 C24 118.9(2) . . ?
C24 C25 C26 120.3(2) . . ?
C14 C15 C16 118.8(2) . . ?
C25 C24 C23 120.9(2) . . ?
C4 C3 C2 121.1(2) . . ?
O1 C18 C17 128.5(2) . . ?
C35 C36 C37 121.7(2) . . ?
O11 C38 C37 128.9(2) . . ?
C35 C34 C33 120.0(2) . . ?
C36 C35 C34 119.1(2) . . ?

loop_
_geom_bond_atom_site_label_1
_geom_bond_atom_site_label_2
_geom_bond_distance
_geom_bond_site_symmetry_2
_geom_bond_publ_flag
O3 C19 1.355(2) . ?
O3 C7 1.471(2) . ?
O13 C29 1.350(2) . ?
O13 C27 1.472(2) . ?
O2 C19 1.206(2) . ?
O12 C29 1.205(2) . ?
C19 C8 1.512(3) . ?
C10 C12 1.515(3) . ?
C10 C8 1.587(2) . ?
C10 C11 1.548(3) . ?
C12 C17 1.411(3) . ?
C12 C13 1.389(3) . ?
C8 C1 1.522(2) . ?
C8 C9 1.511(3) . ?
C29 C28 1.513(3) . ?
C28 C22 1.525(3) . ?
C28 C30 1.584(3) . ?
C28 C39 1.512(3) . ?
C17 C16 1.395(3) . ?
C17 C18 1.477(3) . ?
C22 C21 1.393(3) . ?
C22 C23 1.379(3) . ?
C1 C6 1.394(3) . ?
C1 C2 1.387(3) . ?
C21 C26 1.381(3) . ?
C21 C27 1.491(3) . ?
C6 C5 1.383(3) . ?
C6 C7 1.497(3) . ?
C32 C37 1.413(3) . ?
C32 C30 1.518(3) . ?
C32 C33 1.390(3) . ?
C13 C14 1.387(3) . ?
C37 C36 1.401(3) . ?
C37 C38 1.473(3) . ?
C30 C31 1.550(3) . ?
O1 C18 1.198(3) . ?
C5 C4 1.388(3) . ?
C26 C25 1.384(3) . ?
C11 C7 1.521(3) . ?
O11 C38 1.190(3) . ?
C2 C3 1.391(3) . ?
C31 C27 1.520(3) . ?
C16 C15 1.375(3) . ?
C14 C15 1.371(4) . ?
C33 C34 1.386(3) . ?
C4 C3 1.378(4) . ?
C23 C24 1.390(3) . ?
C25 C24 1.376(4) . ?
C36 C35 1.377(4) . ?
C34 C35 1.383(4) . ?

loop_
_twin_individual_id
_twin_individual_mass_fraction_refined
1 0.9329(11)
2 0.0671(11)
